data_7703033
loop_
_publ_author_name
'Deka, Rajesh'
'Sarkar, Arup'
'Butcher, Ray J.'
'Junk, Peter C.'
'Turner, David R.'
'Deacon, Glen B.'
'Singh, Harkesh B.'

_publ_section_title
;
 Isolation of the novel example of a monomeric organotellurinic acid.
;
_journal_issue 4
_journal_name_full 'Dalton transactions (Cambridge, England : 2003)'
_journal_page_first 1173
_journal_page_last 1180
_journal_paper_doi 10.1039/c9dt04013g
_journal_volume 49
_journal_year 2020
_chemical_formula_moiety
;
C22 H16 Cl3.73 N2 O Te2, C H4 O, 0.27(Cl)
;
_chemical_formula_sum 'C23 H20 Cl4 N2 O2 Te2'
_chemical_formula_weight 753.41
_space_group_crystal_system monoclinic
_space_group_IT_number 15
_space_group_name_Hall '-I 2ya'
_space_group_name_H-M_alt 'I 1 2/a 1'
_atom_sites_solution_hydrogens geom
_audit_creation_method SHELXL-2018/3
_audit_update_record
;
2019-08-02 deposited with the CCDC.	2019-12-20 downloaded from the CCDC.
;
_cell_angle_alpha 90
_cell_angle_beta 99.697(19)
_cell_angle_gamma 90
_cell_formula_units_Z 8
_cell_length_a 17.756(4)
_cell_length_b 8.602(3)
_cell_length_c 35.078(5)
_cell_measurement_reflns_used 39415
_cell_measurement_temperature 100(2)
_cell_measurement_theta_max 31.2490
_cell_measurement_theta_min 2.3230
_cell_volume 5281(2)
_computing_cell_refinement 'CrysAlisPro 1.171.39.46 (Rigaku OD, 2018)'
_computing_data_collection 'CrysAlisPro 1.171.39.46 (Rigaku OD, 2018)'
_computing_data_reduction 'CrysAlisPro 1.171.39.46 (Rigaku OD, 2018)'
_computing_molecular_graphics 'SHELXTL (Sheldrick, 2008)'
_computing_publication_material 'SHELXTL (Sheldrick, 2008)'
_computing_structure_refinement 'SHELXL-2018/3 (Sheldrick, 2015b)'
_computing_structure_solution 'SHELXT (Sheldrick, 2015a)'
_diffrn_ambient_temperature 100(2)
_diffrn_measured_fraction_theta_full 0.997
_diffrn_measured_fraction_theta_max 0.997
_diffrn_measurement_device_type 'Rigaku Saturn 724 Dual Source CCD'
_diffrn_measurement_method '\w scans'
_diffrn_radiation_type MoK\a
_diffrn_radiation_wavelength 0.71073
_diffrn_reflns_av_R_equivalents 0.0608
_diffrn_reflns_av_unetI/netI 0.0214
_diffrn_reflns_Laue_measured_fraction_full 0.997
_diffrn_reflns_Laue_measured_fraction_max 0.997
_diffrn_reflns_limit_h_max 21
_diffrn_reflns_limit_h_min -21
_diffrn_reflns_limit_k_max 10
_diffrn_reflns_limit_k_min -10
_diffrn_reflns_limit_l_max 41
_diffrn_reflns_limit_l_min -41
_diffrn_reflns_number 56157
_diffrn_reflns_point_group_measured_fraction_full 0.997
_diffrn_reflns_point_group_measured_fraction_max 0.997
_diffrn_reflns_theta_full 24.999
_diffrn_reflns_theta_max 24.999
_diffrn_reflns_theta_min 2.356
_diffrn_source 'fine-focus sealed X-ray tube'
_exptl_absorpt_coefficient_mu 2.638
_exptl_absorpt_correction_T_max 1.00000
_exptl_absorpt_correction_T_min 0.77832
_exptl_absorpt_correction_type multi-scan
_exptl_absorpt_process_details
;
CrysAlisPro 1.171.39.46 (Rigaku Oxford Diffraction, 2018)
Empirical absorption correction using spherical harmonics,
 implemented in SCALE3 ABSPACK scaling algorithm.
;
_exptl_crystal_colour colorless
_exptl_crystal_density_diffrn 1.895
_exptl_crystal_description 'elongated block'
_exptl_crystal_F_000 2880
_exptl_crystal_size_max 0.22
_exptl_crystal_size_mid 0.15
_exptl_crystal_size_min 0.13
_refine_diff_density_max 1.146
_refine_diff_density_min -0.888
_refine_diff_density_rms 0.134
_refine_ls_extinction_method none
_refine_ls_goodness_of_fit_ref 1.168
_refine_ls_hydrogen_treatment constr
_refine_ls_matrix_type full
_refine_ls_number_parameters 311
_refine_ls_number_reflns 4644
_refine_ls_number_restraints 8
_refine_ls_restrained_S_all 1.176
_refine_ls_R_factor_all 0.0362
_refine_ls_R_factor_gt 0.0345
_refine_ls_shift/su_max 0.003
_refine_ls_shift/su_mean 0.000
_refine_ls_structure_factor_coef Fsqd
_refine_ls_weighting_details 'w=1/[\s^2^(Fo^2^)+(0.0216P)^2^+40.2018P] where P=(Fo^2^+2Fc^2^)/3'
_refine_ls_weighting_scheme calc
_refine_ls_wR_factor_gt 0.0712
_refine_ls_wR_factor_ref 0.0723
_reflns_Friedel_coverage 0.000
_reflns_number_gt 4528
_reflns_number_total 4644
_reflns_threshold_expression 'I > 2\s(I)'
_cod_data_source_file c9dt04013g2.cif
_cod_data_source_block shelx_CCDC4
_cod_depositor_comments 'Adding full bibliography for 7703029--7703033.cif.'
_cod_original_sg_symbol_H-M 'I 2/a'
_cod_database_code 7703033
_shelx_shelxl_version_number 2018/3
_shelx_space_group_comment
;
The symmetry employed for this shelxl refinement is uniquely defined
by the following loop, which should always be used as a source of
symmetry information in preference to the above space-group names.
They are only intended as comments.
;

loop_
_space_group_symop_operation_xyz
'x, y, z'
'-x+1/2, y, -z'
'x+1/2, y+1/2, z+1/2'
'-x+1, y+1/2, -z+1/2'
'-x, -y, -z'
'x-1/2, -y, z'
'-x+1/2, -y+1/2, -z+1/2'
'x, -y+1/2, z+1/2'

loop_
_atom_site_label
_atom_site_type_symbol
_atom_site_fract_x
_atom_site_fract_y
_atom_site_fract_z
_atom_site_U_iso_or_equiv
_atom_site_adp_type
_atom_site_occupancy
_atom_site_site_symmetry_order
_atom_site_calc_flag
_atom_site_refinement_flags_posn
_atom_site_refinement_flags_adp
_atom_site_refinement_flags_occupancy
_atom_site_disorder_assembly
_atom_site_disorder_group
Te1 Te 0.42581(2) 2.73792(3) 0.59057(2) 0.02156(9) Uani 1 1 d . . . . .
Te2 Te 0.32872(2) 2.55828(3) 0.65702(2) 0.02170(9) Uani 1 1 d . . . . .
Cl1 Cl 0.52876(8) 2.91712(15) 0.62548(4) 0.0397(3) Uani 1 1 d . . . . .
Cl2 Cl 0.33473(6) 2.53544(16) 0.55815(3) 0.0363(3) Uani 1 1 d . . . . .
Cl3 Cl 0.38964(14) 2.3422(4) 0.67072(8) 0.0737(11) Uani 0.730(6) 1 d . U P A 1
Cl3A Cl 0.3806(6) 2.2299(11) 0.6480(3) 0.098(3) Uani 0.270(6) 1 d . U P A 2
Cl4 Cl 0.27151(6) 2.85166(14) 0.64132(3) 0.0305(3) Uani 1 1 d . . . . .
O1 O 0.42176(16) 2.6392(4) 0.64083(8) 0.0254(7) Uani 1 1 d . . . . .
N1 N 0.4533(2) 2.7816(4) 0.52637(10) 0.0243(8) Uani 1 1 d . . . . .
N2 N 0.2424(2) 2.4546(4) 0.69738(10) 0.0236(8) Uani 1 1 d . . . . .
C1 C 0.5179(2) 2.5896(5) 0.58409(12) 0.0204(9) Uani 1 1 d . . . . .
C2 C 0.5459(2) 2.4867(5) 0.61315(12) 0.0254(10) Uani 1 1 d . . . . .
H2A H 0.522154 2.477419 0.635375 0.030 Uiso 1 1 calc R U . . .
C3 C 0.6096(3) 2.3959(6) 0.60950(13) 0.0289(10) Uani 1 1 d . . . . .
H3A H 0.628740 2.323015 0.629093 0.035 Uiso 1 1 calc R U . . .
C4 C 0.6449(3) 2.4119(6) 0.57759(13) 0.0279(10) Uani 1 1 d . . . . .
H4A H 0.688937 2.351982 0.575569 0.033 Uiso 1 1 calc R U . . .
C5 C 0.6162(2) 2.5148(6) 0.54857(13) 0.0274(10) Uani 1 1 d . . . . .
H5A H 0.640946 2.524933 0.526691 0.033 Uiso 1 1 calc R U . . .
C6 C 0.5516(2) 2.6043(5) 0.55085(12) 0.0215(9) Uani 1 1 d . . . . .
C7 C 0.5167(3) 2.7086(5) 0.51943(12) 0.0241(9) Uani 1 1 d . . . . .
C8 C 0.5428(3) 2.7307(5) 0.48463(13) 0.0284(10) Uani 1 1 d . . . . .
H8A H 0.588152 2.681107 0.479897 0.034 Uiso 1 1 calc R U . . .
C9 C 0.5018(3) 2.8260(6) 0.45716(13) 0.0342(12) Uani 1 1 d . . . . .
H9A H 0.519191 2.843227 0.433347 0.041 Uiso 1 1 calc R U . . .
C10 C 0.4357(3) 2.8964(6) 0.46388(14) 0.0347(12) Uani 1 1 d . . . . .
H10A H 0.406462 2.960167 0.444754 0.042 Uiso 1 1 calc R U . . .
C11 C 0.4130(3) 2.8722(5) 0.49906(14) 0.0312(11) Uani 1 1 d . . . . .
H11A H 0.367666 2.920805 0.504161 0.037 Uiso 1 1 calc R U . . .
C12 C 0.3659(2) 2.6459(5) 0.71326(11) 0.0205(9) Uani 1 1 d . . . . .
C13 C 0.4287(2) 2.7453(5) 0.71981(13) 0.0266(10) Uani 1 1 d . . . . .
H13A H 0.452684 2.778291 0.698953 0.032 Uiso 1 1 calc R U . . .
C14 C 0.4556(3) 2.7952(6) 0.75705(14) 0.0323(11) Uani 1 1 d . . . . .
H14A H 0.498245 2.863468 0.761928 0.039 Uiso 1 1 calc R U . . .
C15 C 0.4202(3) 2.7452(6) 0.78751(14) 0.0341(12) Uani 1 1 d . . . . .
H15A H 0.440136 2.776344 0.813213 0.041 Uiso 1 1 calc R U . . .
C16 C 0.3563(3) 2.6509(6) 0.78062(13) 0.0300(10) Uani 1 1 d . . . . .
H16A H 0.331929 2.619797 0.801510 0.036 Uiso 1 1 calc R U . . .
C17 C 0.3274(2) 2.6011(5) 0.74315(12) 0.0226(9) Uani 1 1 d . . . . .
C18 C 0.2591(2) 2.5014(5) 0.73427(12) 0.0225(9) Uani 1 1 d . . . . .
C19 C 0.2133(3) 2.4560(5) 0.76097(14) 0.0287(10) Uani 1 1 d . . . . .
H19A H 0.224260 2.490887 0.787010 0.034 Uiso 1 1 calc R U . . .
C20 C 0.1516(3) 2.3589(6) 0.74873(15) 0.0344(11) Uani 1 1 d . . . . .
H20A H 0.119938 2.326397 0.766555 0.041 Uiso 1 1 calc R U . . .
C21 C 0.1359(3) 2.3095(6) 0.71105(14) 0.0317(11) Uani 1 1 d . . . . .
H21A H 0.094124 2.241964 0.702523 0.038 Uiso 1 1 calc R U . . .
C22 C 0.1829(2) 2.3611(5) 0.68559(13) 0.0274(10) Uani 1 1 d . . . . .
H22A H 0.172499 2.329065 0.659311 0.033 Uiso 1 1 calc R U . . .
O1MA O 0.2768(6) 3.0002(14) 0.5545(3) 0.134(4) Uiso 0.782(14) 1 d D U P B 1
H1MA H 0.244428 2.951198 0.538793 0.202 Uiso 0.782(14) 1 calc R U P B 1
C1MA C 0.2569(14) 3.138(3) 0.5557(7) 0.147(7) Uiso 0.782(14) 1 d D U P B 1
H1M1 H 0.214405 3.145617 0.570107 0.221 Uiso 0.782(14) 1 calc R U P B 1
H1M2 H 0.240603 3.176247 0.529281 0.221 Uiso 0.782(14) 1 calc R U P B 1
H1M3 H 0.300016 3.200026 0.568531 0.221 Uiso 0.782(14) 1 calc R U P B 1
O1MB O 0.2261(15) 3.185(3) 0.5899(7) 0.091(11) Uiso 0.218(14) 1 d D . P B 2
H1MB H 0.265130 3.189139 0.607107 0.136 Uiso 0.218(14) 1 calc R U P B 2
C1MB C 0.2443(18) 3.141(4) 0.5592(7) 0.032(7) Uiso 0.218(14) 1 d D . P B 2
H1M4 H 0.250189 3.230640 0.542792 0.048 Uiso 0.218(14) 1 calc R U P B 2
H1M5 H 0.204311 3.072125 0.545692 0.048 Uiso 0.218(14) 1 calc R U P B 2
H1M6 H 0.292655 3.083613 0.564647 0.048 Uiso 0.218(14) 1 calc R U P B 2

loop_
_atom_site_aniso_label
_atom_site_aniso_U_11
_atom_site_aniso_U_22
_atom_site_aniso_U_33
_atom_site_aniso_U_23
_atom_site_aniso_U_13
_atom_site_aniso_U_12
Te1 0.02189(16) 0.02416(16) 0.02013(15) -0.00068(11) 0.00788(11) 0.00364(11)
Te2 0.01980(15) 0.02883(17) 0.01781(15) -0.00385(11) 0.00706(11) -0.00363(11)
Cl1 0.0508(8) 0.0332(7) 0.0356(7) -0.0005(5) 0.0084(6) -0.0061(6)
Cl2 0.0233(6) 0.0559(8) 0.0311(6) -0.0110(6) 0.0089(5) -0.0035(5)
Cl3 0.0553(15) 0.089(2) 0.0768(19) 0.0387(16) 0.0111(12) 0.0113(13)
Cl3A 0.112(6) 0.082(5) 0.095(6) -0.018(4) 0.003(5) 0.002(4)
Cl4 0.0300(6) 0.0288(6) 0.0319(6) -0.0019(5) 0.0034(5) 0.0027(5)
O1 0.0209(16) 0.0373(18) 0.0203(15) 0.0017(13) 0.0102(12) -0.0011(13)
N1 0.028(2) 0.0209(19) 0.0244(19) 0.0020(15) 0.0062(16) 0.0010(16)
N2 0.0214(19) 0.029(2) 0.0214(18) 0.0032(16) 0.0071(15) -0.0018(16)
C1 0.017(2) 0.024(2) 0.021(2) -0.0041(17) 0.0041(16) -0.0014(17)
C2 0.024(2) 0.033(3) 0.020(2) 0.0001(19) 0.0067(18) 0.0011(19)
C3 0.023(2) 0.033(3) 0.030(2) -0.001(2) 0.0013(19) 0.002(2)
C4 0.019(2) 0.032(3) 0.034(3) -0.003(2) 0.0063(19) 0.0031(19)
C5 0.021(2) 0.033(3) 0.030(2) -0.004(2) 0.0126(19) -0.004(2)
C6 0.020(2) 0.023(2) 0.023(2) -0.0014(18) 0.0069(17) -0.0051(18)
C7 0.031(2) 0.019(2) 0.024(2) -0.0044(18) 0.0101(19) -0.0056(19)
C8 0.036(3) 0.025(2) 0.027(2) -0.0017(19) 0.012(2) -0.006(2)
C9 0.055(3) 0.029(3) 0.021(2) 0.001(2) 0.013(2) -0.009(2)
C10 0.052(3) 0.026(3) 0.025(2) 0.004(2) 0.001(2) 0.000(2)
C11 0.039(3) 0.022(2) 0.032(3) 0.002(2) 0.003(2) 0.002(2)
C12 0.018(2) 0.026(2) 0.018(2) -0.0011(17) 0.0024(16) 0.0034(18)
C13 0.019(2) 0.033(3) 0.029(2) -0.004(2) 0.0064(18) -0.0013(19)
C14 0.024(2) 0.038(3) 0.034(3) -0.012(2) 0.004(2) -0.003(2)
C15 0.031(3) 0.047(3) 0.024(2) -0.010(2) 0.003(2) 0.002(2)
C16 0.031(3) 0.038(3) 0.023(2) -0.001(2) 0.0089(19) 0.003(2)
C17 0.021(2) 0.026(2) 0.021(2) 0.0025(18) 0.0026(17) 0.0065(18)
C18 0.020(2) 0.026(2) 0.022(2) 0.0053(18) 0.0044(17) 0.0055(18)
C19 0.028(2) 0.030(3) 0.030(2) 0.005(2) 0.0112(19) 0.003(2)
C20 0.032(3) 0.037(3) 0.039(3) 0.009(2) 0.019(2) 0.002(2)
C21 0.022(2) 0.033(3) 0.041(3) 0.006(2) 0.008(2) -0.002(2)
C22 0.022(2) 0.031(3) 0.028(2) 0.001(2) 0.0001(18) -0.002(2)

loop_
_atom_type_symbol
_atom_type_description
_atom_type_scat_dispersion_real
_atom_type_scat_dispersion_imag
_atom_type_scat_source
C C 0.0033 0.0016 'International Tables Vol C Tables 4.2.6.8 and 6.1.1.4'
H H 0.0000 0.0000 'International Tables Vol C Tables 4.2.6.8 and 6.1.1.4'
N N 0.0061 0.0033 'International Tables Vol C Tables 4.2.6.8 and 6.1.1.4'
O O 0.0106 0.0060 'International Tables Vol C Tables 4.2.6.8 and 6.1.1.4'
Cl Cl 0.1484 0.1585 'International Tables Vol C Tables 4.2.6.8 and 6.1.1.4'
Te Te -0.5308 1.6751 'International Tables Vol C Tables 4.2.6.8 and 6.1.1.4'

loop_
_geom_angle_atom_site_label_1
_geom_angle_atom_site_label_2
_geom_angle_atom_site_label_3
_geom_angle
O1 Te1 C1 88.95(14)
O1 Te1 N1 161.18(13)
C1 Te1 N1 73.28(14)
O1 Te1 Cl2 89.34(10)
C1 Te1 Cl2 89.08(12)
N1 Te1 Cl2 84.34(9)
O1 Te1 Cl1 87.82(10)
C1 Te1 Cl1 84.90(12)
N1 Te1 Cl1 96.50(10)
Cl2 Te1 Cl1 173.38(5)
O1 Te2 C12 89.89(14)
O1 Te2 Cl3 87.43(12)
C12 Te2 Cl3 91.90(14)
O1 Te2 N2 160.89(12)
C12 Te2 N2 73.40(15)
Cl3 Te2 N2 84.02(11)
O1 Te2 Cl4 85.23(10)
C12 Te2 Cl4 84.62(12)
Cl3 Te2 Cl4 171.88(8)
N2 Te2 Cl4 101.93(9)
Te2 O1 Te1 124.85(15)
C11 N1 C7 120.2(4)
C11 N1 Te1 126.1(3)
C7 N1 Te1 113.8(3)
C22 N2 C18 120.9(4)
C22 N2 Te2 125.8(3)
C18 N2 Te2 113.3(3)
C2 C1 C6 121.5(4)
C2 C1 Te1 119.8(3)
C6 C1 Te1 118.7(3)
C1 C2 C3 119.1(4)
C1 C2 H2A 120.4
C3 C2 H2A 120.4
C4 C3 C2 120.3(4)
C4 C3 H3A 119.9
C2 C3 H3A 119.9
C3 C4 C5 120.2(4)
C3 C4 H4A 119.9
C5 C4 H4A 119.9
C4 C5 C6 121.0(4)
C4 C5 H5A 119.5
C6 C5 H5A 119.5
C5 C6 C1 117.9(4)
C5 C6 C7 122.6(4)
C1 C6 C7 119.5(4)
N1 C7 C8 120.5(4)
N1 C7 C6 114.0(4)
C8 C7 C6 125.4(4)
C9 C8 C7 118.7(5)
C9 C8 H8A 120.6
C7 C8 H8A 120.6
C10 C9 C8 120.6(4)
C10 C9 H9A 119.7
C8 C9 H9A 119.7
C9 C10 C11 118.3(5)
C9 C10 H10A 120.9
C11 C10 H10A 120.9
N1 C11 C10 121.7(5)
N1 C11 H11A 119.1
C10 C11 H11A 119.1
C13 C12 C17 121.6(4)
C13 C12 Te2 119.2(3)
C17 C12 Te2 119.2(3)
C14 C13 C12 119.1(4)
C14 C13 H13A 120.4
C12 C13 H13A 120.4
C13 C14 C15 119.9(5)
C13 C14 H14A 120.0
C15 C14 H14A 120.0
C16 C15 C14 120.6(4)
C16 C15 H15A 119.7
C14 C15 H15A 119.7
C15 C16 C17 120.3(4)
C15 C16 H16A 119.8
C17 C16 H16A 119.8
C16 C17 C12 118.3(4)
C16 C17 C18 122.4(4)
C12 C17 C18 119.3(4)
N2 C18 C19 120.4(4)
N2 C18 C17 114.7(4)
C19 C18 C17 124.9(4)
C20 C19 C18 118.7(4)
C20 C19 H19A 120.7
C18 C19 H19A 120.7
C21 C20 C19 120.4(4)
C21 C20 H20A 119.8
C19 C20 H20A 119.8
C20 C21 C22 118.2(5)
C20 C21 H21A 120.9
C22 C21 H21A 120.9
N2 C22 C21 121.4(4)
N2 C22 H22A 119.3
C21 C22 H22A 119.3
C1MA O1MA H1MA 109.5
O1MA C1MA H1M1 109.5
O1MA C1MA H1M2 109.5
H1M1 C1MA H1M2 109.5
O1MA C1MA H1M3 109.5
H1M1 C1MA H1M3 109.5
H1M2 C1MA H1M3 109.5
C1MB O1MB H1MB 109.5
O1MB C1MB H1M4 109.5
O1MB C1MB H1M5 109.5
H1M4 C1MB H1M5 109.5
O1MB C1MB H1M6 109.5
H1M4 C1MB H1M6 109.5
H1M5 C1MB H1M6 109.5

loop_
_geom_bond_atom_site_label_1
_geom_bond_atom_site_label_2
_geom_bond_distance
Te1 O1 1.969(3)
Te1 C1 2.117(4)
Te1 N1 2.413(4)
Te1 Cl2 2.5144(14)
Te1 Cl1 2.5423(14)
Te2 O1 1.963(3)
Te2 C12 2.111(4)
Te2 Cl3 2.163(3)
Te2 N2 2.425(3)
Te2 Cl4 2.7414(15)
N1 C11 1.344(6)
N1 C7 1.347(6)
N2 C22 1.337(6)
N2 C18 1.340(6)
C1 C2 1.378(6)
C1 C6 1.403(6)
C2 C3 1.398(6)
C2 H2A 0.9500
C3 C4 1.378(6)
C3 H3A 0.9500
C4 C5 1.380(7)
C4 H4A 0.9500
C5 C6 1.396(6)
C5 H5A 0.9500
C6 C7 1.474(6)
C7 C8 1.390(6)
C8 C9 1.377(7)
C8 H8A 0.9500
C9 C10 1.376(7)
C9 H9A 0.9500
C10 C11 1.377(7)
C10 H10A 0.9500
C11 H11A 0.9500
C12 C13 1.394(6)
C12 C17 1.398(6)
C13 C14 1.382(6)
C13 H13A 0.9500
C14 C15 1.396(7)
C14 H14A 0.9500
C15 C16 1.382(7)
C15 H15A 0.9500
C16 C17 1.395(6)
C16 H16A 0.9500
C17 C18 1.476(6)
C18 C19 1.395(6)
C19 C20 1.388(7)
C19 H19A 0.9500
C20 C21 1.371(7)
C20 H20A 0.9500
C21 C22 1.394(6)
C21 H21A 0.9500
C22 H22A 0.9500
O1MA C1MA 1.24(2)
O1MA H1MA 0.8400
C1MA H1M1 0.9800
C1MA H1M2 0.9800
C1MA H1M3 0.9800
O1MB C1MB 1.24(2)
O1MB H1MB 0.8400
C1MB H1M4 0.9800
C1MB H1M5 0.9800
C1MB H1M6 0.9800

loop_
_geom_hbond_atom_site_label_D
_geom_hbond_atom_site_label_H
_geom_hbond_atom_site_label_A
_geom_hbond_distance_DH
_geom_hbond_distance_HA
_geom_hbond_distance_DA
_geom_hbond_angle_DHA
_geom_hbond_site_symmetry_A
_geom_hbond_publ_flag
C8 H8A Cl2 0.95 2.78 3.650(5) 152.2 5_6:6 yes
C19 H19A Cl4 0.95 2.85 3.775(5) 166.1 7_5:6 yes
C1MA^a H1M3^a Cl2 0.98 2.99 3.69(2) 129.4 1_565 yes
O1MB^b H1MB^b Cl3A^b 0.84 2.32 3.15(3) 170.3 1_565 yes

loop_
_geom_torsion_atom_site_label_1
_geom_torsion_atom_site_label_2
_geom_torsion_atom_site_label_3
_geom_torsion_atom_site_label_4
_geom_torsion
C6 C1 C2 C3 0.6(7)
Te1 C1 C2 C3 -176.2(3)
C1 C2 C3 C4 1.3(7)
C2 C3 C4 C5 -1.6(7)
C3 C4 C5 C6 0.0(7)
C4 C5 C6 C1 1.8(7)
C4 C5 C6 C7 -176.3(4)
C2 C1 C6 C5 -2.2(6)
Te1 C1 C6 C5 174.7(3)
C2 C1 C6 C7 176.1(4)
Te1 C1 C6 C7 -7.0(5)
C11 N1 C7 C8 2.4(6)
Te1 N1 C7 C8 -175.7(3)
C11 N1 C7 C6 -175.7(4)
Te1 N1 C7 C6 6.2(5)
C5 C6 C7 N1 178.0(4)
C1 C6 C7 N1 -0.2(6)
C5 C6 C7 C8 0.0(7)
C1 C6 C7 C8 -178.2(4)
N1 C7 C8 C9 -1.3(7)
C6 C7 C8 C9 176.6(4)
C7 C8 C9 C10 -0.7(7)
C8 C9 C10 C11 1.6(7)
C7 N1 C11 C10 -1.5(7)
Te1 N1 C11 C10 176.4(4)
C9 C10 C11 N1 -0.5(7)
C17 C12 C13 C14 2.9(7)
Te2 C12 C13 C14 -176.3(3)
C12 C13 C14 C15 0.4(7)
C13 C14 C15 C16 -2.6(8)
C14 C15 C16 C17 1.6(7)
C15 C16 C17 C12 1.6(7)
C15 C16 C17 C18 -179.5(4)
C13 C12 C17 C16 -3.9(6)
Te2 C12 C17 C16 175.3(3)
C13 C12 C17 C18 177.2(4)
Te2 C12 C17 C18 -3.6(5)
C22 N2 C18 C19 -1.5(6)
Te2 N2 C18 C19 177.9(3)
C22 N2 C18 C17 178.6(4)
Te2 N2 C18 C17 -2.0(5)
C16 C17 C18 N2 -175.2(4)
C12 C17 C18 N2 3.7(6)
C16 C17 C18 C19 4.9(7)
C12 C17 C18 C19 -176.2(4)
N2 C18 C19 C20 1.4(7)
C17 C18 C19 C20 -178.6(4)
C18 C19 C20 C21 -0.3(7)
C19 C20 C21 C22 -0.8(7)
C18 N2 C22 C21 0.3(7)
Te2 N2 C22 C21 -179.0(3)
C20 C21 C22 N2 0.8(7)
